data_7054698
loop_
_publ_author_name
'\,Senocak, Ay\,seg\"ul'
'Karada\(g, Ahmet'
'Soylu, Mustafa Serkan'
'Anda\,c, \"Omer'

_publ_section_title
;
 Two novel cyanido-bridged polymeric complexes with suspension bridge type
 connections and a series of related complex salts: crystallographic and
 thermal characterizations
;
_journal_issue 5
_journal_name_full 'New J. Chem.'
_journal_page_first 3675
_journal_paper_doi 10.1039/C5NJ00071H
_journal_volume 39
_journal_year 2015
_chemical_formula_moiety 'C10 H16 Cd N6 Ni O2 '
_chemical_formula_sum 'C10 H16 Cd N6 Ni O2'
_chemical_formula_weight 423.40
_chemical_name_systematic
; 
(2,2'-(ethylenedioxy)bis-(ethylamine))cadmium(II) tetracyanonickelate(II) 
;
_space_group_IT_number 15
_symmetry_cell_setting monoclinic
_symmetry_space_group_name_Hall '-C 2yc'
_symmetry_space_group_name_H-M 'C 1 2/c 1'
_atom_sites_solution_hydrogens geom
_atom_sites_solution_primary direct
_atom_sites_solution_secondary difmap
_audit_creation_method SHELXL-97
_audit_update_record
;
2013-11-13 deposited with the CCDC.
2015-02-19 downloaded from the CCDC.
;
_cell_angle_alpha 90.00
_cell_angle_beta 107.209(3)
_cell_angle_gamma 90.00
_cell_formula_units_Z 4
_cell_length_a 10.8081(5)
_cell_length_b 10.4606(4)
_cell_length_c 14.2364(5)
_cell_measurement_reflns_used 30074
_cell_measurement_temperature 293(2)
_cell_measurement_theta_max 28.04
_cell_measurement_theta_min 1.50
_cell_volume 1537.50(11)
_computing_cell_refinement 'STOE X-AREA'
_computing_data_collection 'STOE X-AREA'
_computing_data_reduction 'STOE X-RED'
_computing_molecular_graphics 'Ortep-3 for Windows (Farrugia, 1997)'
_computing_publication_material 'SHELXL-97 (Sheldrick, 1997)'
_computing_structure_refinement 'SHELXL-97 (Sheldrick, 1997)'
_computing_structure_solution 'SHELXS-97 (Sheldrick, 1990)'
_diffrn_ambient_temperature 293(2)
_diffrn_detector 'image plate (34 cm diameter)'
_diffrn_detector_area_resol_mean 6.67
_diffrn_detector_type STOE
_diffrn_measured_fraction_theta_full 0.999
_diffrn_measured_fraction_theta_max 0.999
_diffrn_measurement_details ' 360 frames, detector distance = 100 mm'
_diffrn_measurement_device '2-circle goniometer'
_diffrn_measurement_device_type 'STOE IPDS 2'
_diffrn_measurement_method 'rotation method'
_diffrn_radiation_collimation '0.5 mm diameter, multiple pinhole'
_diffrn_radiation_monochromator 'plane graphite'
_diffrn_radiation_polarisn_norm 0
_diffrn_radiation_type 'Mo K\a'
_diffrn_radiation_wavelength 0.71073
_diffrn_reflns_av_R_equivalents 0.0360
_diffrn_reflns_av_sigmaI/netI 0.0158
_diffrn_reflns_limit_h_max 14
_diffrn_reflns_limit_h_min -14
_diffrn_reflns_limit_k_max 13
_diffrn_reflns_limit_k_min -13
_diffrn_reflns_limit_l_max 18
_diffrn_reflns_limit_l_min -16
_diffrn_reflns_number 12464
_diffrn_reflns_theta_full 27.52
_diffrn_reflns_theta_max 27.52
_diffrn_reflns_theta_min 2.77
_diffrn_source 'sealed X-ray tube, 12 x 0.4 mm long-fine focus'
_diffrn_source_current 45
_diffrn_source_power 2.25
_diffrn_source_voltage 50
_exptl_absorpt_coefficient_mu 2.617
_exptl_absorpt_correction_T_max 0.4041
_exptl_absorpt_correction_T_min 0.3182
_exptl_absorpt_correction_type integration
_exptl_absorpt_process_details 'STOE X-RED32'
_exptl_crystal_colour colorless
_exptl_crystal_density_diffrn 1.829
_exptl_crystal_description prism
_exptl_crystal_F_000 840
_exptl_crystal_size_max 0.610
_exptl_crystal_size_mid 0.517
_exptl_crystal_size_min 0.410
_refine_diff_density_max 0.335
_refine_diff_density_min -0.370
_refine_diff_density_rms 0.056
_refine_ls_extinction_method none
_refine_ls_goodness_of_fit_ref 1.231
_refine_ls_hydrogen_treatment mixed
_refine_ls_matrix_type full
_refine_ls_number_parameters 93
_refine_ls_number_reflns 1772
_refine_ls_number_restraints 0
_refine_ls_restrained_S_all 1.231
_refine_ls_R_factor_all 0.0185
_refine_ls_R_factor_gt 0.0180
_refine_ls_shift/su_max 0.000
_refine_ls_shift/su_mean 0.000
_refine_ls_structure_factor_coef Fsqd
_refine_ls_weighting_details 'calc w=1/[\s^2^(Fo^2^)+(0.0124P)^2^+1.4092P] where P=(Fo^2^+2Fc^2^)/3'
_refine_ls_weighting_scheme calc
_refine_ls_wR_factor_gt 0.0408
_refine_ls_wR_factor_ref 0.0410
_reflns_number_gt 1749
_reflns_number_total 1772
_reflns_threshold_expression >2sigma(I)
_cod_data_source_file c5nj00071h1.cif
_cod_data_source_block omer27
_cod_depositor_comments 'Adding full bibliography for 7054696--7054699.cif.'
_cod_original_sg_symbol_H-M 'C 2/c'
_cod_database_code 7054698

loop_
_symmetry_equiv_pos_as_xyz
'x, y, z'
'-x, y, -z+1/2'
'x+1/2, y+1/2, z'
'-x+1/2, y+1/2, -z+1/2'
'-x, -y, -z'
'x, -y, z-1/2'
'-x+1/2, -y+1/2, -z'
'x+1/2, -y+1/2, z-1/2'

loop_
_atom_site_label
_atom_site_type_symbol
_atom_site_fract_x
_atom_site_fract_y
_atom_site_fract_z
_atom_site_U_iso_or_equiv
_atom_site_adp_type
_atom_site_occupancy
_atom_site_symmetry_multiplicity
_atom_site_calc_flag
_atom_site_refinement_flags
C1 C 0.32818(18) 0.63126(17) 0.59659(13) 0.0321(4) Uani 1 1 d .
C2 C 0.33209(18) 0.67606(18) 0.41548(13) 0.0324(4) Uani 1 1 d .
C3 C 0.2351(2) 0.2074(2) 0.65061(18) 0.0518(6) Uani 1 1 d .
H3A H 0.2568 0.1620 0.7128 0.062 Uiso 1 1 calc R
H3B H 0.1970 0.1467 0.5986 0.062 Uiso 1 1 calc R
C4 C 0.1396(2) 0.3104(2) 0.65052(17) 0.0518(6) Uani 1 1 d .
H4A H 0.0655 0.2748 0.6666 0.062 Uiso 1 1 calc R
H4B H 0.1790 0.3746 0.6994 0.062 Uiso 1 1 calc R
C5 C 0.0177(2) 0.4734(2) 0.55126(16) 0.0499(5) Uani 1 1 d .
H5A H 0.0623 0.5377 0.5982 0.060 Uiso 1 1 calc R
H5B H -0.0598 0.4477 0.5674 0.060 Uiso 1 1 calc R
N1 N 0.37652(17) 0.55888(16) 0.65609(13) 0.0412(4) Uani 1 1 d .
N2 N 0.38214(17) 0.63259(17) 0.36246(12) 0.0411(4) Uani 1 1 d .
N3 N 0.35386(18) 0.26185(18) 0.63577(14) 0.0465(4) Uani 1 1 d .
H3C H 0.3286 0.3057 0.5789 0.056 Uiso 1 1 calc R
H3D H 0.4007 0.1951 0.6253 0.056 Uiso 1 1 calc R
O1 O 0.09905(16) 0.36691(16) 0.55503(12) 0.0499(4) Uani 1 1 d .
Ni1 Ni 0.2500 0.7500 0.5000 0.02654(8) Uani 1 2 d S
Cd1 Cd 0.5000 0.396018(16) 0.7500 0.02666(6) Uani 1 2 d S

loop_
_atom_site_aniso_label
_atom_site_aniso_U_11
_atom_site_aniso_U_22
_atom_site_aniso_U_33
_atom_site_aniso_U_23
_atom_site_aniso_U_13
_atom_site_aniso_U_12
C1 0.0333(9) 0.0337(8) 0.0317(8) -0.0004(7) 0.0134(7) 0.0036(7)
C2 0.0332(9) 0.0346(8) 0.0300(8) 0.0039(7) 0.0102(7) 0.0046(7)
C3 0.0532(13) 0.0437(11) 0.0518(12) 0.0025(10) 0.0054(11) -0.0116(10)
C4 0.0387(11) 0.0670(15) 0.0483(12) 0.0064(11) 0.0109(10) -0.0077(10)
C5 0.0377(10) 0.0579(13) 0.0507(12) -0.0052(11) 0.0080(10) -0.0002(10)
N1 0.0462(9) 0.0376(8) 0.0387(8) 0.0093(7) 0.0106(7) 0.0088(7)
N2 0.0442(9) 0.0495(9) 0.0360(8) -0.0021(7) 0.0217(8) 0.0076(8)
N3 0.0439(10) 0.0518(10) 0.0418(9) -0.0134(8) 0.0098(8) -0.0010(8)
O1 0.0458(8) 0.0547(9) 0.0433(8) -0.0040(7) 0.0041(7) 0.0022(7)
Ni1 0.02935(16) 0.02863(15) 0.02431(14) 0.00339(11) 0.01205(12) 0.00583(11)
Cd1 0.02970(10) 0.02825(9) 0.02335(9) 0.000 0.00989(7) 0.000

loop_
_atom_type_symbol
_atom_type_description
_atom_type_scat_dispersion_real
_atom_type_scat_dispersion_imag
_atom_type_scat_source
C C 0.0033 0.0016 'International Tables Vol C Tables 4.2.6.8 and 6.1.1.4'
H H 0.0000 0.0000 'International Tables Vol C Tables 4.2.6.8 and 6.1.1.4'
N N 0.0061 0.0033 'International Tables Vol C Tables 4.2.6.8 and 6.1.1.4'
O O 0.0106 0.0060 'International Tables Vol C Tables 4.2.6.8 and 6.1.1.4'
Ni Ni 0.3393 1.1124 'International Tables Vol C Tables 4.2.6.8 and 6.1.1.4'
Cd Cd -0.8075 1.2024 'International Tables Vol C Tables 4.2.6.8 and 6.1.1.4'

loop_
_exptl_crystal_face_index_h
_exptl_crystal_face_index_k
_exptl_crystal_face_index_l
_exptl_crystal_face_perp_dist
-5 -5 2 0.1880
5 6 -1 0.2280
-2 2 1 0.2570
3 -4 1 0.2740
2 2 -7 0.3020
-4 -4 -7 0.2950
4 3 -5 0.2670
0 -3 -7 0.2600
-1 3 5 0.2860
1 -2 -6 0.2580
1 -1 -2 0.2540
1 3 -8 0.3360
5 -4 2 0.2580
1 0 7 0.2900
6 3 1 0.2730
4 2 -5 0.2510
1 5 5 0.2700
2 5 -3 0.3030
-4 3 -1 0.3240
-2 3 -7 0.3590
-2 -1 -1 0.3010
-1 0 4 0.3310
5 -1 -5 0.2770

loop_
_geom_angle_atom_site_label_1
_geom_angle_atom_site_label_2
_geom_angle_atom_site_label_3
_geom_angle
_geom_angle_site_symmetry_1
_geom_angle_site_symmetry_3
N1 C1 Ni1 179.7(2) . .
N2 C2 Ni1 178.74(17) . .
N3 C3 C4 110.62(18) . .
N3 C3 H3A 109.5 . .
C4 C3 H3A 109.5 . .
N3 C3 H3B 109.5 . .
C4 C3 H3B 109.5 . .
H3A C3 H3B 108.1 . .
O1 C4 C3 108.5(2) . .
O1 C4 H4A 110.0 . .
C3 C4 H4A 110.0 . .
O1 C4 H4B 110.0 . .
C3 C4 H4B 110.0 . .
H4A C4 H4B 108.4 . .
O1 C5 C5 107.8(2) . 5_566
O1 C5 H5A 110.1 . .
C5 C5 H5A 110.1 5_566 .
O1 C5 H5B 110.1 . .
C5 C5 H5B 110.1 5_566 .
H5A C5 H5B 108.5 . .
C1 N1 Cd1 166.19(16) . .
C2 N2 Cd1 163.81(17) . 5_666
C3 N3 Cd1 124.27(14) . .
C3 N3 H3C 106.3 . .
Cd1 N3 H3C 106.3 . .
C3 N3 H3D 106.3 . .
Cd1 N3 H3D 106.3 . .
H3C N3 H3D 106.4 . .
C5 O1 C4 112.05(19) . .
C1 Ni1 C1 180.0 . 7_566
C1 Ni1 C2 90.07(8) . .
C1 Ni1 C2 89.93(8) 7_566 .
C1 Ni1 C2 89.93(8) . 7_566
C1 Ni1 C2 90.07(8) 7_566 7_566
C2 Ni1 C2 180.000(1) . 7_566
N1 Cd1 N1 85.87(9) 2_656 .
N1 Cd1 N2 98.67(7) 2_656 5_666
N1 Cd1 N2 92.08(6) . 5_666
N1 Cd1 N2 92.08(6) 2_656 6_566
N1 Cd1 N2 98.67(7) . 6_566
N2 Cd1 N2 165.31(9) 5_666 6_566
N1 Cd1 N3 169.32(7) 2_656 .
N1 Cd1 N3 83.48(6) . .
N2 Cd1 N3 80.89(7) 5_666 .
N2 Cd1 N3 90.38(6) 6_566 .
N1 Cd1 N3 83.48(6) 2_656 2_656
N1 Cd1 N3 169.32(7) . 2_656
N2 Cd1 N3 90.38(6) 5_666 2_656
N2 Cd1 N3 80.89(7) 6_566 2_656
N3 Cd1 N3 107.17(10) . 2_656

loop_
_geom_bond_atom_site_label_1
_geom_bond_atom_site_label_2
_geom_bond_distance
_geom_bond_site_symmetry_2
C1 N1 1.141(2) .
C1 Ni1 1.8601(18) .
C2 N2 1.145(2) .
C2 Ni1 1.8615(19) .
C3 N3 1.475(3) .
C3 C4 1.492(3) .
C3 H3A 0.9700 .
C3 H3B 0.9700 .
C4 O1 1.427(3) .
C4 H4A 0.9700 .
C4 H4B 0.9700 .
C5 O1 1.411(3) .
C5 C5 1.502(5) 5_566
C5 H5A 0.9700 .
C5 H5B 0.9700 .
N1 Cd1 2.3270(16) .
N2 Cd1 2.3414(17) 5_666
N3 Cd1 2.3641(17) .
N3 H3C 0.9000 .
N3 H3D 0.9000 .
Ni1 C1 1.8601(18) 7_566
Ni1 C2 1.8615(19) 7_566
Cd1 N1 2.3270(16) 2_656
Cd1 N2 2.3414(17) 5_666
Cd1 N2 2.3414(17) 6_566
Cd1 N3 2.3641(17) 2_656

loop_
_geom_torsion_atom_site_label_1
_geom_torsion_atom_site_label_2
_geom_torsion_atom_site_label_3
_geom_torsion_atom_site_label_4
_geom_torsion
_geom_torsion_site_symmetry_1
_geom_torsion_site_symmetry_4
N3 C3 C4 O1 65.1(2) . .
Ni1 C1 N1 Cd1 -104(36) . .
Ni1 C2 N2 Cd1 32(9) . 5_666
C4 C3 N3 Cd1 66.8(2) . .
C5 C5 O1 C4 179.2(2) 5_566 .
C3 C4 O1 C5 -174.43(18) . .
N1 C1 Ni1 C1 62(100) . 7_566
N1 C1 Ni1 C2 109(37) . .
N1 C1 Ni1 C2 -71(37) . 7_566
N2 C2 Ni1 C1 -162(8) . .
N2 C2 Ni1 C1 18(8) . 7_566
N2 C2 Ni1 C2 -138(100) . 7_566
C1 N1 Cd1 N1 106.9(7) . 2_656
C1 N1 Cd1 N2 8.4(7) . 5_666
C1 N1 Cd1 N2 -161.6(7) . 6_566
C1 N1 Cd1 N3 -72.2(7) . .
C1 N1 Cd1 N3 111.6(7) . 2_656
C3 N3 Cd1 N1 -98.4(4) . 2_656
C3 N3 Cd1 N1 -93.73(18) . .
C3 N3 Cd1 N2 173.09(18) . 5_666
C3 N3 Cd1 N2 4.95(17) . 6_566
C3 N3 Cd1 N3 85.53(17) . 2_656
